data_4101788
loop_
_publ_author_name
'Yajing Lian'
'Huw M. L. Davies'

_publ_section_title
;
 Rhodium-Catalyzed [3 + 2] Annulation of Indoles
;
_journal_name_full 'Journal of the American Chemical Society'
_journal_page_first 440
_journal_page_last 441
_journal_paper_doi 10.1021/ja9078094
_journal_volume 132
_journal_year 2010
_chemical_absolute_configuration ad
_chemical_formula_moiety 'C25 H23 N O2'
_chemical_formula_sum 'C25 H23 N O2'
_chemical_formula_weight 369.44
_chemical_name_systematic
; 
 ? 
;
_space_group_IT_number 19
_symmetry_cell_setting orthorhombic
_symmetry_space_group_name_Hall 'P 2ac 2ab'
_symmetry_space_group_name_H-M 'P 21 21 21'
_atom_sites_solution_hydrogens geom
_atom_sites_solution_primary direct
_atom_sites_solution_secondary difmap
_audit_creation_method SHELXL-97
_cell_angle_alpha 90.00
_cell_angle_beta 90.00
_cell_angle_gamma 90.00
_cell_formula_units_Z 4
_cell_length_a 8.4016(8)
_cell_length_b 12.9089(14)
_cell_length_c 18.1051(16)
_cell_measurement_reflns_used 2037
_cell_measurement_temperature 173(2)
_cell_measurement_theta_max 55.92
_cell_measurement_theta_min 4.21
_cell_volume 1963.6(3)
_computing_cell_refinement 'Bruker SMART'
_computing_data_collection 'Bruker SMART'
_computing_data_reduction 'Bruker SAINT'
_computing_molecular_graphics 'Bruker SHELXTL'
_computing_publication_material 'Bruker SHELXTL'
_computing_structure_refinement 'SHELXL-97 (Sheldrick, 1997)'
_computing_structure_solution 'SHELXS-97 (Sheldrick, 1990)'
_diffrn_ambient_temperature 173(2)
_diffrn_measured_fraction_theta_full 0.949
_diffrn_measured_fraction_theta_max 0.949
_diffrn_measurement_device_type 'CCD area detector'
_diffrn_measurement_method 'phi and omega scans'
_diffrn_radiation_monochromator graphite
_diffrn_radiation_source 'fine-focus sealed tube'
_diffrn_radiation_type CuK\a
_diffrn_radiation_wavelength 1.54178
_diffrn_reflns_av_R_equivalents 0.0630
_diffrn_reflns_av_sigmaI/netI 0.0711
_diffrn_reflns_limit_h_max 7
_diffrn_reflns_limit_h_min -9
_diffrn_reflns_limit_k_max 15
_diffrn_reflns_limit_k_min -13
_diffrn_reflns_limit_l_max 21
_diffrn_reflns_limit_l_min -21
_diffrn_reflns_number 13520
_diffrn_reflns_theta_full 68.67
_diffrn_reflns_theta_max 68.67
_diffrn_reflns_theta_min 4.21
_exptl_absorpt_coefficient_mu 0.620
_exptl_absorpt_correction_T_max 0.9237
_exptl_absorpt_correction_T_min 0.8455
_exptl_absorpt_correction_type multi-scan
_exptl_absorpt_process_details sadabs
_exptl_crystal_colour colourless
_exptl_crystal_density_diffrn 1.250
_exptl_crystal_density_method 'not measured'
_exptl_crystal_description rod
_exptl_crystal_F_000 784
_exptl_crystal_size_max 0.28
_exptl_crystal_size_mid 0.13
_exptl_crystal_size_min 0.13
_refine_diff_density_max 0.350
_refine_diff_density_min -0.289
_refine_diff_density_rms 0.071
_refine_ls_abs_structure_details 'Flack H D (1983), Acta Cryst. A39, 876-881'
_refine_ls_abs_structure_Flack 0.0(8)
_refine_ls_extinction_coef 0.0091(17)
_refine_ls_extinction_expression Fc^*^=kFc[1+0.001xFc^2^\l^3^/sin(2\q)]^-1/4^
_refine_ls_extinction_method SHELXL
_refine_ls_goodness_of_fit_ref 1.009
_refine_ls_hydrogen_treatment constr
_refine_ls_matrix_type full
_refine_ls_number_parameters 254
_refine_ls_number_reflns 3304
_refine_ls_number_restraints 0
_refine_ls_restrained_S_all 1.009
_refine_ls_R_factor_all 0.1234
_refine_ls_R_factor_gt 0.0798
_refine_ls_shift/su_max 0.003
_refine_ls_shift/su_mean 0.001
_refine_ls_structure_factor_coef Fsqd
_refine_ls_weighting_details 'calc w=1/[\s^2^(Fo^2^)+(0.1800P)^2^+0.0000P] where P=(Fo^2^+2Fc^2^)/3'
_refine_ls_weighting_scheme calc
_refine_ls_wR_factor_gt 0.2193
_refine_ls_wR_factor_ref 0.2789
_reflns_number_gt 1959
_reflns_number_total 3304
_reflns_threshold_expression >2sigma(I)
_cod_data_source_file ja9078094_si_002_3.cif
_cod_data_source_block 19
_cod_depositor_comments
;
The following automatic conversions were performed:

'_chemical_absolute_configuration' value 'AD' changed to 'ad'
according to the built-in table from CIF Core dictionary named
'cif_core.dic' version 2.4.1 from 2010-06-29.

Automatic conversion script
Id: cif_fix_values 1715 2011-07-08 13:25:40Z adriana 
;
_cod_database_code 4101788

loop_
_symmetry_equiv_pos_as_xyz
'x, y, z'
'-x+1/2, -y, z+1/2'
'-x, y+1/2, -z+1/2'
'x+1/2, -y+1/2, -z'

loop_
_atom_site_label
_atom_site_type_symbol
_atom_site_fract_x
_atom_site_fract_y
_atom_site_fract_z
_atom_site_U_iso_or_equiv
_atom_site_adp_type
_atom_site_occupancy
_atom_site_symmetry_multiplicity
_atom_site_calc_flag
_atom_site_refinement_flags
_atom_site_disorder_assembly
_atom_site_disorder_group
C1 C -0.9152(7) -0.6439(4) -0.5930(3) 0.0595(14) Uani 1 1 d . . .
C2 C -0.9867(7) -0.6257(5) -0.5237(3) 0.0703(17) Uani 1 1 d . . .
H2A H -1.0927 -0.6476 -0.5142 0.084 Uiso 1 1 calc R . .
C3 C -0.8999(8) -0.5756(5) -0.4704(3) 0.0717(17) Uani 1 1 d . . .
H3A H -0.9477 -0.5611 -0.4240 0.086 Uiso 1 1 calc R . .
C4 C -0.7461(8) -0.5461(5) -0.4828(3) 0.0686(16) Uani 1 1 d . . .
H4A H -0.6886 -0.5109 -0.4452 0.082 Uiso 1 1 calc R . .
C5 C -0.6729(8) -0.5674(4) -0.5503(3) 0.0607(15) Uani 1 1 d . . .
H5A H -0.5649 -0.5487 -0.5583 0.073 Uiso 1 1 calc R . .
C6 C -0.7583(6) -0.6156(4) -0.6048(3) 0.0547(14) Uani 1 1 d . . .
C7 C -0.7063(7) -0.6553(4) -0.6803(3) 0.0592(14) Uani 1 1 d . . .
C8 C -0.6339(6) -0.5717(4) -0.7346(3) 0.0567(14) Uani 1 1 d . . .
H8A H -0.5572 -0.6084 -0.7677 0.068 Uiso 1 1 calc R . .
C9 C -0.7765(7) -0.5422(5) -0.7807(3) 0.0603(14) Uani 1 1 d . . .
H9A H -0.7774 -0.4841 -0.8129 0.072 Uiso 1 1 calc R . .
C10 C -0.8996(7) -0.6045(4) -0.7722(3) 0.0553(13) Uani 1 1 d . . .
C11 C -0.8681(7) -0.6870(4) -0.7150(3) 0.0612(14) Uani 1 1 d . . .
H11A H -0.8619 -0.7572 -0.7381 0.073 Uiso 1 1 calc R . .
C12 C -1.1094(8) -0.7627(5) -0.6497(4) 0.083(2) Uani 1 1 d . . .
H12A H -1.1768 -0.7480 -0.6068 0.125 Uiso 1 1 calc R . .
H12B H -1.0612 -0.8314 -0.6442 0.125 Uiso 1 1 calc R . .
H12C H -1.1743 -0.7612 -0.6947 0.125 Uiso 1 1 calc R . .
C13 C -0.5920(8) -0.7467(5) -0.6694(3) 0.0721(17) Uani 1 1 d . . .
H13A H -0.6394 -0.7966 -0.6351 0.108 Uiso 1 1 calc R . .
H13B H -0.4911 -0.7213 -0.6490 0.108 Uiso 1 1 calc R . .
H13C H -0.5723 -0.7804 -0.7170 0.108 Uiso 1 1 calc R . .
C14 C -0.5454(7) -0.4833(5) -0.6987(3) 0.0600(14) Uani 1 1 d . . .
C15 C -0.6294(8) -0.3934(5) -0.6742(3) 0.0667(16) Uani 1 1 d . . .
H15A H -0.7402 -0.3878 -0.6839 0.080 Uiso 1 1 calc R . .
C16 C -0.5534(8) -0.3145(5) -0.6367(3) 0.0722(18) Uani 1 1 d . . .
H16A H -0.6108 -0.2544 -0.6221 0.087 Uiso 1 1 calc R . .
C17 C -0.3962(8) -0.3233(5) -0.6209(3) 0.0675(16) Uani 1 1 d . . .
C18 C -0.3141(9) -0.2420(5) -0.5784(3) 0.0721(17) Uani 1 1 d . . .
H18A H -0.3709 -0.1828 -0.5617 0.086 Uiso 1 1 calc R . .
C19 C -0.1594(10) -0.2519(6) -0.5635(4) 0.081(2) Uani 1 1 d . . .
H19A H -0.1073 -0.2007 -0.5345 0.097 Uiso 1 1 calc R . .
C20 C -0.0706(9) -0.3386(5) -0.5904(3) 0.0794(18) Uani 1 1 d . . .
H20A H 0.0400 -0.3433 -0.5801 0.095 Uiso 1 1 calc R . .
C21 C -0.1427(8) -0.4147(5) -0.6308(3) 0.0749(18) Uani 1 1 d . . .
H21A H -0.0837 -0.4722 -0.6487 0.090 Uiso 1 1 calc R . .
C22 C -0.3042(7) -0.4058(5) -0.6449(3) 0.0602(14) Uani 1 1 d . . .
C23 C -0.3863(8) -0.4875(5) -0.6870(3) 0.0691(17) Uani 1 1 d . . .
H23A H -0.3268 -0.5439 -0.7063 0.083 Uiso 1 1 calc R . .
C24 C -1.0499(7) -0.6020(5) -0.8151(3) 0.0634(15) Uani 1 1 d . . .
C25 C -1.1948(8) -0.5190(6) -0.9080(4) 0.096(2) Uani 1 1 d . . .
H25A H -1.1907 -0.4566 -0.9389 0.144 Uiso 1 1 calc R . .
H25B H -1.2907 -0.5171 -0.8772 0.144 Uiso 1 1 calc R . .
H25C H -1.1976 -0.5805 -0.9397 0.144 Uiso 1 1 calc R . .
N1 N -0.9846(6) -0.6850(4) -0.6549(3) 0.0695(14) Uani 1 1 d . . .
O1 O -1.1530(5) -0.6670(4) -0.8107(2) 0.0819(13) Uani 1 1 d . . .
O2 O -1.0557(5) -0.5229(3) -0.8613(2) 0.0731(12) Uani 1 1 d . . .

loop_
_atom_site_aniso_label
_atom_site_aniso_U_11
_atom_site_aniso_U_22
_atom_site_aniso_U_33
_atom_site_aniso_U_23
_atom_site_aniso_U_13
_atom_site_aniso_U_12
C1 0.045(3) 0.066(3) 0.068(3) 0.010(2) 0.002(3) 0.002(3)
C2 0.055(4) 0.084(4) 0.071(3) 0.019(3) 0.021(3) 0.001(3)
C3 0.066(4) 0.081(4) 0.067(3) 0.010(3) 0.013(3) 0.004(3)
C4 0.076(4) 0.069(3) 0.061(3) 0.002(3) 0.010(3) -0.001(3)
C5 0.054(3) 0.074(3) 0.055(3) 0.004(2) 0.008(3) -0.007(3)
C6 0.050(4) 0.057(3) 0.057(3) 0.003(2) 0.005(3) -0.002(3)
C7 0.056(4) 0.065(3) 0.057(3) -0.005(2) 0.002(3) 0.004(3)
C8 0.041(3) 0.072(3) 0.057(3) -0.007(2) -0.001(3) 0.004(3)
C9 0.064(4) 0.070(3) 0.048(2) -0.008(2) -0.001(3) 0.003(3)
C10 0.046(3) 0.063(3) 0.057(3) -0.010(2) -0.006(3) -0.004(3)
C11 0.055(4) 0.062(3) 0.067(3) -0.007(2) -0.008(3) -0.003(3)
C12 0.070(4) 0.078(4) 0.103(5) 0.022(4) -0.006(4) -0.019(4)
C13 0.079(4) 0.080(4) 0.057(3) 0.001(3) 0.004(3) 0.017(3)
C14 0.046(3) 0.082(4) 0.052(3) 0.011(2) 0.008(3) -0.009(3)
C15 0.069(4) 0.073(4) 0.058(3) 0.006(3) -0.001(3) -0.010(3)
C16 0.077(5) 0.077(4) 0.063(3) 0.011(3) 0.014(3) 0.018(4)
C17 0.063(4) 0.074(4) 0.065(3) 0.019(3) 0.012(3) 0.008(3)
C18 0.078(5) 0.072(4) 0.066(3) 0.008(3) 0.005(3) -0.005(4)
C19 0.092(6) 0.085(4) 0.067(3) 0.002(3) 0.004(4) -0.019(4)
C20 0.085(5) 0.083(4) 0.070(3) 0.003(3) -0.005(4) -0.010(4)
C21 0.075(5) 0.079(4) 0.071(4) 0.007(3) 0.004(4) 0.005(4)
C22 0.045(4) 0.073(4) 0.063(3) 0.013(3) 0.006(3) 0.007(3)
C23 0.066(4) 0.077(4) 0.064(3) 0.012(3) 0.006(3) 0.002(3)
C24 0.059(4) 0.073(4) 0.058(3) -0.010(3) -0.007(3) -0.001(3)
C25 0.074(5) 0.109(5) 0.105(5) 0.021(4) -0.050(4) -0.003(4)
N1 0.057(3) 0.086(3) 0.065(3) 0.005(2) 0.005(3) -0.022(3)
O1 0.062(3) 0.093(3) 0.091(3) 0.001(2) -0.015(2) -0.018(3)
O2 0.058(3) 0.085(3) 0.076(2) 0.019(2) -0.015(2) -0.001(2)

loop_
_atom_type_symbol
_atom_type_description
_atom_type_scat_dispersion_real
_atom_type_scat_dispersion_imag
_atom_type_scat_source
C C 0.0181 0.0091 'International Tables Vol C Tables 4.2.6.8 and 6.1.1.4'
H H 0.0000 0.0000 'International Tables Vol C Tables 4.2.6.8 and 6.1.1.4'
N N 0.0311 0.0180 'International Tables Vol C Tables 4.2.6.8 and 6.1.1.4'
O O 0.0492 0.0322 'International Tables Vol C Tables 4.2.6.8 and 6.1.1.4'

loop_
_geom_angle_atom_site_label_1
_geom_angle_atom_site_label_2
_geom_angle_atom_site_label_3
_geom_angle
_geom_angle_site_symmetry_1
_geom_angle_site_symmetry_3
_geom_angle_publ_flag
N1 C1 C6 112.3(5) . . ?
N1 C1 C2 127.7(5) . . ?
C6 C1 C2 120.0(6) . . ?
C3 C2 C1 118.5(5) . . ?
C3 C2 H2A 120.7 . . ?
C1 C2 H2A 120.7 . . ?
C4 C3 C2 121.3(6) . . ?
C4 C3 H3A 119.4 . . ?
C2 C3 H3A 119.4 . . ?
C3 C4 C5 120.4(6) . . ?
C3 C4 H4A 119.8 . . ?
C5 C4 H4A 119.8 . . ?
C6 C5 C4 119.4(6) . . ?
C6 C5 H5A 120.3 . . ?
C4 C5 H5A 120.3 . . ?
C5 C6 C1 120.4(5) . . ?
C5 C6 C7 130.5(5) . . ?
C1 C6 C7 108.9(5) . . ?
C6 C7 C13 108.8(5) . . ?
C6 C7 C11 101.6(4) . . ?
C13 C7 C11 113.5(5) . . ?
C6 C7 C8 116.0(4) . . ?
C13 C7 C8 111.4(4) . . ?
C11 C7 C8 105.4(4) . . ?
C9 C8 C14 116.0(5) . . ?
C9 C8 C7 102.2(4) . . ?
C14 C8 C7 116.0(4) . . ?
C9 C8 H8A 107.4 . . ?
C14 C8 H8A 107.4 . . ?
C7 C8 H8A 107.4 . . ?
C10 C9 C8 113.8(5) . . ?
C10 C9 H9A 123.1 . . ?
C8 C9 H9A 123.1 . . ?
C9 C10 C24 126.4(5) . . ?
C9 C10 C11 111.9(5) . . ?
C24 C10 C11 121.6(5) . . ?
N1 C11 C10 112.4(5) . . ?
N1 C11 C7 106.3(4) . . ?
C10 C11 C7 104.2(5) . . ?
N1 C11 H11A 111.2 . . ?
C10 C11 H11A 111.2 . . ?
C7 C11 H11A 111.2 . . ?
N1 C12 H12A 109.5 . . ?
N1 C12 H12B 109.5 . . ?
H12A C12 H12B 109.5 . . ?
N1 C12 H12C 109.5 . . ?
H12A C12 H12C 109.5 . . ?
H12B C12 H12C 109.5 . . ?
C7 C13 H13A 109.5 . . ?
C7 C13 H13B 109.5 . . ?
H13A C13 H13B 109.5 . . ?
C7 C13 H13C 109.5 . . ?
H13A C13 H13C 109.5 . . ?
H13B C13 H13C 109.5 . . ?
C23 C14 C15 118.1(6) . . ?
C23 C14 C8 121.5(6) . . ?
C15 C14 C8 120.3(5) . . ?
C16 C15 C14 121.6(6) . . ?
C16 C15 H15A 119.2 . . ?
C14 C15 H15A 119.2 . . ?
C17 C16 C15 119.5(6) . . ?
C17 C16 H16A 120.3 . . ?
C15 C16 H16A 120.3 . . ?
C16 C17 C22 122.8(6) . . ?
C16 C17 C18 120.4(6) . . ?
C22 C17 C18 116.7(6) . . ?
C19 C18 C17 119.6(7) . . ?
C19 C18 H18A 120.2 . . ?
C17 C18 H18A 120.2 . . ?
C18 C19 C20 121.0(7) . . ?
C18 C19 H19A 119.5 . . ?
C20 C19 H19A 119.5 . . ?
C21 C20 C19 120.9(7) . . ?
C21 C20 H20A 119.6 . . ?
C19 C20 H20A 119.6 . . ?
C20 C21 C22 118.2(7) . . ?
C20 C21 H21A 120.9 . . ?
C22 C21 H21A 120.9 . . ?
C21 C22 C17 123.5(6) . . ?
C21 C22 C23 119.6(6) . . ?
C17 C22 C23 116.8(5) . . ?
C14 C23 C22 120.9(6) . . ?
C14 C23 H23A 119.5 . . ?
C22 C23 H23A 119.5 . . ?
O1 C24 O2 123.5(5) . . ?
O1 C24 C10 124.1(6) . . ?
O2 C24 C10 112.3(6) . . ?
O2 C25 H25A 109.5 . . ?
O2 C25 H25B 109.5 . . ?
H25A C25 H25B 109.5 . . ?
O2 C25 H25C 109.5 . . ?
H25A C25 H25C 109.5 . . ?
H25B C25 H25C 109.5 . . ?
C1 N1 C12 121.4(5) . . ?
C1 N1 C11 109.3(5) . . ?
C12 N1 C11 121.2(5) . . ?
C24 O2 C25 115.3(5) . . ?

loop_
_geom_bond_atom_site_label_1
_geom_bond_atom_site_label_2
_geom_bond_distance
_geom_bond_site_symmetry_2
_geom_bond_publ_flag
C1 N1 1.371(7) . ?
C1 C6 1.385(7) . ?
C1 C2 1.410(8) . ?
C2 C3 1.371(9) . ?
C2 H2A 0.9500 . ?
C3 C4 1.366(9) . ?
C3 H3A 0.9500 . ?
C4 C5 1.395(8) . ?
C4 H4A 0.9500 . ?
C5 C6 1.370(8) . ?
C5 H5A 0.9500 . ?
C6 C7 1.524(7) . ?
C7 C13 1.534(8) . ?
C7 C11 1.553(8) . ?
C7 C8 1.580(7) . ?
C8 C9 1.509(8) . ?
C8 C14 1.510(8) . ?
C8 H8A 1.0000 . ?
C9 C10 1.320(8) . ?
C9 H9A 0.9500 . ?
C10 C24 1.483(8) . ?
C10 C11 1.509(8) . ?
C11 N1 1.463(7) . ?
C11 H11A 1.0000 . ?
C12 N1 1.454(8) . ?
C12 H12A 0.9800 . ?
C12 H12B 0.9800 . ?
C12 H12C 0.9800 . ?
C13 H13A 0.9800 . ?
C13 H13B 0.9800 . ?
C13 H13C 0.9800 . ?
C14 C23 1.355(8) . ?
C14 C15 1.429(8) . ?
C15 C16 1.381(9) . ?
C15 H15A 0.9500 . ?
C16 C17 1.357(9) . ?
C16 H16A 0.9500 . ?
C17 C22 1.385(8) . ?
C17 C18 1.474(9) . ?
C18 C19 1.334(10) . ?
C18 H18A 0.9500 . ?
C19 C20 1.430(10) . ?
C19 H19A 0.9500 . ?
C20 C21 1.366(9) . ?
C20 H20A 0.9500 . ?
C21 C22 1.386(9) . ?
C21 H21A 0.9500 . ?
C22 C23 1.474(9) . ?
C23 H23A 0.9500 . ?
C24 O1 1.209(7) . ?
C24 O2 1.321(7) . ?
C25 O2 1.443(7) . ?
C25 H25A 0.9800 . ?
C25 H25B 0.9800 . ?
C25 H25C 0.9800 . ?

loop_
_geom_torsion_atom_site_label_1
_geom_torsion_atom_site_label_2
_geom_torsion_atom_site_label_3
_geom_torsion_atom_site_label_4
_geom_torsion
_geom_torsion_site_symmetry_1
_geom_torsion_site_symmetry_2
_geom_torsion_site_symmetry_3
_geom_torsion_site_symmetry_4
_geom_torsion_publ_flag
N1 C1 C2 C3 -174.6(6) . . . . ?
C6 C1 C2 C3 2.9(9) . . . . ?
C1 C2 C3 C4 -1.7(9) . . . . ?
C2 C3 C4 C5 -0.6(9) . . . . ?
C3 C4 C5 C6 1.9(9) . . . . ?
C4 C5 C6 C1 -0.7(8) . . . . ?
C4 C5 C6 C7 -174.6(5) . . . . ?
N1 C1 C6 C5 176.1(5) . . . . ?
C2 C1 C6 C5 -1.7(8) . . . . ?
N1 C1 C6 C7 -8.8(6) . . . . ?
C2 C1 C6 C7 173.4(5) . . . . ?
C5 C6 C7 C13 67.0(8) . . . . ?
C1 C6 C7 C13 -107.5(5) . . . . ?
C5 C6 C7 C11 -173.1(6) . . . . ?
C1 C6 C7 C11 12.5(6) . . . . ?
C5 C6 C7 C8 -59.5(8) . . . . ?
C1 C6 C7 C8 126.1(5) . . . . ?
C6 C7 C8 C9 -96.0(5) . . . . ?
C13 C7 C8 C9 138.9(5) . . . . ?
C11 C7 C8 C9 15.4(5) . . . . ?
C6 C7 C8 C14 31.2(7) . . . . ?
C13 C7 C8 C14 -94.0(6) . . . . ?
C11 C7 C8 C14 142.6(5) . . . . ?
C14 C8 C9 C10 -139.0(5) . . . . ?
C7 C8 C9 C10 -11.8(6) . . . . ?
C8 C9 C10 C24 -173.5(5) . . . . ?
C8 C9 C10 C11 2.9(6) . . . . ?
C9 C10 C11 N1 122.3(5) . . . . ?
C24 C10 C11 N1 -61.1(6) . . . . ?
C9 C10 C11 C7 7.6(6) . . . . ?
C24 C10 C11 C7 -175.8(4) . . . . ?
C6 C7 C11 N1 -11.8(6) . . . . ?
C13 C7 C11 N1 104.8(5) . . . . ?
C8 C7 C11 N1 -133.1(5) . . . . ?
C6 C7 C11 C10 107.1(5) . . . . ?
C13 C7 C11 C10 -136.3(5) . . . . ?
C8 C7 C11 C10 -14.2(5) . . . . ?
C9 C8 C14 C23 -148.1(5) . . . . ?
C7 C8 C14 C23 91.9(6) . . . . ?
C9 C8 C14 C15 33.7(7) . . . . ?
C7 C8 C14 C15 -86.3(6) . . . . ?
C23 C14 C15 C16 -2.8(8) . . . . ?
C8 C14 C15 C16 175.5(5) . . . . ?
C14 C15 C16 C17 -1.8(8) . . . . ?
C15 C16 C17 C22 4.3(9) . . . . ?
C15 C16 C17 C18 -177.6(5) . . . . ?
C16 C17 C18 C19 -179.9(6) . . . . ?
C22 C17 C18 C19 -1.6(8) . . . . ?
C17 C18 C19 C20 2.3(9) . . . . ?
C18 C19 C20 C21 -1.5(10) . . . . ?
C19 C20 C21 C22 -0.1(9) . . . . ?
C20 C21 C22 C17 0.7(9) . . . . ?
C20 C21 C22 C23 -178.9(5) . . . . ?
C16 C17 C22 C21 178.3(6) . . . . ?
C18 C17 C22 C21 0.1(8) . . . . ?
C16 C17 C22 C23 -2.1(8) . . . . ?
C18 C17 C22 C23 179.7(5) . . . . ?
C15 C14 C23 C22 4.9(8) . . . . ?
C8 C14 C23 C22 -173.3(4) . . . . ?
C21 C22 C23 C14 176.9(5) . . . . ?
C17 C22 C23 C14 -2.7(8) . . . . ?
C9 C10 C24 O1 172.1(5) . . . . ?
C11 C10 C24 O1 -4.0(8) . . . . ?
C9 C10 C24 O2 -5.1(8) . . . . ?
C11 C10 C24 O2 178.8(5) . . . . ?
C6 C1 N1 C12 149.5(5) . . . . ?
C2 C1 N1 C12 -32.9(9) . . . . ?
C6 C1 N1 C11 0.6(7) . . . . ?
C2 C1 N1 C11 178.2(5) . . . . ?
C10 C11 N1 C1 -105.8(5) . . . . ?
C7 C11 N1 C1 7.6(6) . . . . ?
C10 C11 N1 C12 105.2(6) . . . . ?
C7 C11 N1 C12 -141.4(5) . . . . ?
O1 C24 O2 C25 -0.7(8) . . . . ?
C10 C24 O2 C25 176.5(5) . . . . ?

loop_
_cod_related_entry_id
_cod_related_entry_database
_cod_related_entry_code
1 ChemSpider 30660066
